data_7227405
loop_
_publ_author_name
'Sharma, Kamna'
'Kalita, Alok Ch.'
'Murugavel, Ramaswamy'

_publ_section_title
;
 Five different pseudo-polymorphs of 4-aminoarylphosphate: supramolecular
 aggregation in organophosphates
;
_journal_issue 7
_journal_name_full CrystEngComm
_journal_page_first 1058
_journal_paper_doi 10.1039/C6CE02215D
_journal_volume 19
_journal_year 2017
_chemical_formula_moiety '3(C12 H20 N O4 P), H2 O'
_chemical_formula_sum 'C36 H62 N3 O13 P3'
_chemical_formula_weight 837.79
_space_group_crystal_system monoclinic
_space_group_IT_number 15
_space_group_name_Hall '-C 2yc'
_space_group_name_H-M_alt 'C 1 2/c 1'
_symmetry_space_group_name_Hall '-C 2yc'
_symmetry_space_group_name_H-M 'C 1 2/c 1'
_atom_sites_solution_hydrogens mixed
_audit_creation_method SHELXL-2014/7
_audit_update_record
;
2016-12-19 deposited with the CCDC.
2017-01-09 downloaded from the CCDC.
;
_cell_angle_alpha 90
_cell_angle_beta 91.078(11)
_cell_angle_gamma 90
_cell_formula_units_Z 8
_cell_length_a 18.824(11)
_cell_length_b 34.10(2)
_cell_length_c 16.321(11)
_cell_measurement_reflns_used 9694
_cell_measurement_temperature 150(2)
_cell_measurement_theta_max 28.7310
_cell_measurement_theta_min 2.1710
_cell_volume 10475(11)
_computing_cell_refinement 'CrysAlisPro 1.171.38.43 (Rigaku OD, 2015)'
_computing_data_collection 'CrysAlisPro 1.171.38.43 (Rigaku OD, 2015)'
_computing_data_reduction 'CrysAlisPro 1.171.38.43 (Rigaku OD, 2015)'
_computing_molecular_graphics 'Olex2 (Dolomanov et al., 2009)'
_computing_publication_material 'Olex2 (Dolomanov et al., 2009)'
_computing_structure_refinement 'SHELXL-2014/7 (Sheldrick, 2014)'
_computing_structure_solution 'SHELXS-97 (Sheldrick, 1990)'
_diffrn_ambient_temperature 150(2)
_diffrn_detector_area_resol_mean 28.5714
_diffrn_measured_fraction_theta_full 0.998
_diffrn_measured_fraction_theta_max 0.998
_diffrn_measurement_device_type
;
Rigaku Saturn724+ (2x2 bin mode)
;
_diffrn_measurement_method 'profile data from \w-scans'
_diffrn_radiation_type MoK\a
_diffrn_radiation_wavelength 0.71075
_diffrn_reflns_av_R_equivalents 0.0964
_diffrn_reflns_av_unetI/netI 0.0905
_diffrn_reflns_Laue_measured_fraction_full 0.998
_diffrn_reflns_Laue_measured_fraction_max 0.998
_diffrn_reflns_limit_h_max 22
_diffrn_reflns_limit_h_min -17
_diffrn_reflns_limit_k_max 40
_diffrn_reflns_limit_k_min -28
_diffrn_reflns_limit_l_max 19
_diffrn_reflns_limit_l_min -19
_diffrn_reflns_number 37522
_diffrn_reflns_point_group_measured_fraction_full 0.998
_diffrn_reflns_point_group_measured_fraction_max 0.998
_diffrn_reflns_theta_full 24.999
_diffrn_reflns_theta_max 24.999
_diffrn_reflns_theta_min 2.427
_diffrn_source 'fine-focus sealed X-ray tube'
_exptl_absorpt_coefficient_mu 0.165
_exptl_absorpt_correction_T_max 1.0000
_exptl_absorpt_correction_T_min 0.61397
_exptl_absorpt_correction_type multi-scan
_exptl_absorpt_process_details
;
CrysAlisPro 1.171.38.43 (Rigaku Oxford Diffraction, 2015)
Empirical absorption correction using spherical harmonics,
 implemented in SCALE3 ABSPACK scaling algorithm.
;
_exptl_crystal_colour colourless
_exptl_crystal_density_diffrn 1.063
_exptl_crystal_description block
_exptl_crystal_F_000 3584
_exptl_crystal_size_max 0.160
_exptl_crystal_size_mid 0.150
_exptl_crystal_size_min 0.040
_refine_diff_density_max 0.765
_refine_diff_density_min -0.485
_refine_diff_density_rms 0.070
_refine_ls_extinction_method none
_refine_ls_goodness_of_fit_ref 1.100
_refine_ls_hydrogen_treatment mixed
_refine_ls_matrix_type full
_refine_ls_number_parameters 526
_refine_ls_number_reflns 9206
_refine_ls_number_restraints 5
_refine_ls_restrained_S_all 1.100
_refine_ls_R_factor_all 0.1222
_refine_ls_R_factor_gt 0.0912
_refine_ls_shift/su_max 0.000
_refine_ls_shift/su_mean 0.000
_refine_ls_structure_factor_coef Fsqd
_refine_ls_weighting_details 'w=1/[\s^2^(Fo^2^)+(0.1294P)^2^] where P=(Fo^2^+2Fc^2^)/3'
_refine_ls_weighting_scheme calc
_refine_ls_wR_factor_gt 0.2416
_refine_ls_wR_factor_ref 0.2710
_reflns_Friedel_coverage 0.000
_reflns_number_gt 6264
_reflns_number_total 9206
_reflns_threshold_expression 'I > 2\s(I)'
_cod_data_source_file c6ce02215d2.cif
_cod_data_source_block 1C
_cod_depositor_comments 'Adding full bibliography for 7227400--7227407.cif.'
_cod_database_code 7227405
_shelx_shelxl_version_number 2014/7
_shelx_space_group_comment
;
The symmetry employed for this shelxl refinement is uniquely defined
by the following loop, which should always be used as a source of
symmetry information in preference to the above space-group names.
They are only intended as comments.
;
_shelx_estimated_absorpt_t_min 0.974
_shelx_estimated_absorpt_t_max 0.993

loop_
_space_group_symop_operation_xyz
'x, y, z'
'-x, y, -z+1/2'
'x+1/2, y+1/2, z'
'-x+1/2, y+1/2, -z+1/2'
'-x, -y, -z'
'x, -y, z-1/2'
'-x+1/2, -y+1/2, -z'
'x+1/2, -y+1/2, z-1/2'

loop_
_atom_site_label
_atom_site_type_symbol
_atom_site_fract_x
_atom_site_fract_y
_atom_site_fract_z
_atom_site_U_iso_or_equiv
_atom_site_adp_type
_atom_site_occupancy
_atom_site_site_symmetry_order
_atom_site_calc_flag
_atom_site_refinement_flags_posn
_atom_site_refinement_flags_adp
_atom_site_refinement_flags_occupancy
_atom_site_disorder_assembly
_atom_site_disorder_group
P1 P 0.63688(6) 0.42372(3) 0.64387(7) 0.0488(3) Uani 1 1 d . . . . .
P2 P 0.93151(6) 0.26945(3) 0.35787(7) 0.0502(3) Uani 1 1 d . . . . .
P3 P 0.30032(6) 0.35744(3) 0.63732(7) 0.0494(3) Uani 1 1 d D . . . .
O1 O 0.67272(15) 0.43986(8) 0.56084(18) 0.0543(8) Uani 1 1 d . . . . .
O2 O 0.62289(17) 0.38077(8) 0.6288(2) 0.0622(9) Uani 1 1 d . . . . .
O3 O 0.57159(15) 0.44711(8) 0.66157(19) 0.0569(8) Uani 1 1 d . . . . .
O4 O 0.69551(17) 0.43075(8) 0.7095(2) 0.0631(9) Uani 1 1 d . . . . .
H4 H 0.6953 0.4544 0.7236 0.095 Uiso 1 1 calc R U . . .
O5 O 0.93226(16) 0.29394(8) 0.44250(18) 0.0528(7) Uani 1 1 d . . . . .
O6 O 0.86079(16) 0.25064(9) 0.34283(19) 0.0593(8) Uani 1 1 d . . . . .
O7 O 0.94769(19) 0.30033(9) 0.2932(2) 0.0622(8) Uani 1 1 d D . . . .
O8 O 0.99393(16) 0.24105(8) 0.36782(19) 0.0562(8) Uani 1 1 d . . . . .
O9 O 0.26103(15) 0.36544(7) 0.55046(17) 0.0501(7) Uani 1 1 d . . . . .
O10 O 0.29370(17) 0.31517(8) 0.6591(2) 0.0609(8) Uani 1 1 d . . . . .
O11 O 0.25661(18) 0.38234(10) 0.6969(2) 0.0682(9) Uani 1 1 d D . . . .
O12 O 0.37585(16) 0.37235(8) 0.62921(19) 0.0572(8) Uani 1 1 d . . . . .
O13 O 0.4962(2) 0.66242(12) 0.3412(3) 0.0854(12) Uani 1 1 d D . . . .
N1 N 0.57045(18) 0.55409(9) 0.3411(2) 0.0476(8) Uani 1 1 d . . . . .
H1A H 0.5877 0.5500 0.2901 0.057 Uiso 1 1 calc R U . . .
H1B H 0.5838 0.5783 0.3590 0.057 Uiso 1 1 calc R U . . .
H1C H 0.5222 0.5525 0.3391 0.057 Uiso 1 1 calc R U . . .
N2 N 0.70976(19) 0.31817(10) 0.6615(2) 0.0526(9) Uani 1 1 d . . . . .
H2A H 0.6829 0.3390 0.6452 0.063 Uiso 1 1 calc R U . . .
H2B H 0.7273 0.3225 0.7130 0.063 Uiso 1 1 calc R U . . .
H2C H 0.6825 0.2961 0.6612 0.063 Uiso 1 1 calc R U . . .
N3 N 0.13817(18) 0.25350(9) 0.3391(2) 0.0499(9) Uani 1 1 d . . . . .
H3A H 0.1436 0.2612 0.2862 0.060 Uiso 1 1 calc R U . . .
H3B H 0.0911 0.2510 0.3496 0.060 Uiso 1 1 calc R U . . .
H3C H 0.1602 0.2300 0.3472 0.060 Uiso 1 1 calc R U . . .
C1 C 0.6446(2) 0.46859(12) 0.5087(3) 0.0458(10) Uani 1 1 d . . . . .
C2 C 0.6036(2) 0.45636(12) 0.4405(3) 0.0493(10) Uani 1 1 d . . . . .
C3 C 0.5795(2) 0.48570(11) 0.3865(3) 0.0477(10) Uani 1 1 d . . . . .
H3 H 0.5492 0.4789 0.3414 0.057 Uiso 1 1 calc R U . . .
C4 C 0.5991(2) 0.52399(12) 0.3979(3) 0.0464(10) Uani 1 1 d . . . . .
C5 C 0.6408(3) 0.53549(13) 0.4646(3) 0.0583(12) Uani 1 1 d . . . . .
H5 H 0.6533 0.5623 0.4715 0.070 Uiso 1 1 calc R U . . .
C6 C 0.6644(2) 0.50751(12) 0.5217(3) 0.0532(11) Uani 1 1 d . . . . .
C7 C 0.5832(3) 0.41392(12) 0.4288(3) 0.0546(11) Uani 1 1 d . . . . .
H7 H 0.6182 0.3976 0.4607 0.065 Uiso 1 1 calc R U . . .
C8 C 0.5100(3) 0.40610(14) 0.4631(3) 0.0713(14) Uani 1 1 d . . . . .
H8A H 0.4977 0.3784 0.4549 0.107 Uiso 1 1 calc R U . . .
H8B H 0.5103 0.4122 0.5218 0.107 Uiso 1 1 calc R U . . .
H8C H 0.4749 0.4226 0.4346 0.107 Uiso 1 1 calc R U . . .
C9 C 0.5862(4) 0.40107(14) 0.3385(3) 0.0787(16) Uani 1 1 d . . . . .
H9A H 0.5726 0.3734 0.3338 0.118 Uiso 1 1 calc R U . . .
H9B H 0.5533 0.4171 0.3054 0.118 Uiso 1 1 calc R U . . .
H9C H 0.6346 0.4045 0.3186 0.118 Uiso 1 1 calc R U . . .
C10 C 0.7092(3) 0.51941(17) 0.5955(4) 0.086(2) Uani 1 1 d . . . . .
H10 H 0.7243 0.4938 0.6198 0.103 Uiso 0.544(9) 1 calc R U P A 1
C11 C 0.6604(5) 0.5375(2) 0.6627(4) 0.125(3) Uani 1 1 d . . . . .
H11A H 0.6372 0.5611 0.6411 0.187 Uiso 1 1 calc R U . . .
H11B H 0.6894 0.5443 0.7112 0.187 Uiso 1 1 calc R U . . .
H11C H 0.6243 0.5183 0.6779 0.187 Uiso 1 1 calc R U . . .
C12 C 0.7853(6) 0.5379(4) 0.5586(8) 0.084(3) Uani 0.544(9) 1 d . . P A 1
H12A H 0.8083 0.5182 0.5245 0.126 Uiso 0.544(9) 1 calc R U P A 1
H12B H 0.8172 0.5451 0.6043 0.126 Uiso 0.544(9) 1 calc R U P A 1
H12C H 0.7746 0.5612 0.5255 0.126 Uiso 0.544(9) 1 calc R U P A 1
C13 C 0.8747(2) 0.29977(11) 0.4955(3) 0.0483(10) Uani 1 1 d . . . . .
C14 C 0.8305(3) 0.33199(12) 0.4831(3) 0.0537(11) Uani 1 1 d . . . . .
C15 C 0.7761(3) 0.33846(12) 0.5403(3) 0.0533(11) Uani 1 1 d . . . . .
H15 H 0.7448 0.3601 0.5343 0.064 Uiso 1 1 calc R U . . .
C16 C 0.7695(2) 0.31299(12) 0.6044(3) 0.0507(10) Uani 1 1 d . . . . .
C17 C 0.8141(2) 0.28138(12) 0.6165(3) 0.0495(10) Uani 1 1 d . . . . .
H17 H 0.8075 0.2644 0.6619 0.059 Uiso 1 1 calc R U . . .
C18 C 0.8690(2) 0.27413(12) 0.5622(3) 0.0491(10) Uani 1 1 d . . . . .
C19 C 0.8387(3) 0.35949(14) 0.4096(3) 0.0706(14) Uani 1 1 d . . . . .
H19 H 0.8859 0.3539 0.3852 0.085 Uiso 1 1 calc R U . . .
C20 C 0.8388(5) 0.40278(15) 0.4364(5) 0.128(3) Uani 1 1 d . . . . .
H20A H 0.8758 0.4069 0.4786 0.191 Uiso 1 1 calc R U . . .
H20B H 0.8484 0.4195 0.3890 0.191 Uiso 1 1 calc R U . . .
H20C H 0.7924 0.4095 0.4586 0.191 Uiso 1 1 calc R U . . .
C21 C 0.7822(3) 0.3513(2) 0.3439(4) 0.0942(19) Uani 1 1 d . . . . .
H21A H 0.7886 0.3693 0.2977 0.141 Uiso 1 1 calc R U . . .
H21B H 0.7866 0.3242 0.3249 0.141 Uiso 1 1 calc R U . . .
H21C H 0.7349 0.3553 0.3668 0.141 Uiso 1 1 calc R U . . .
C22 C 0.9190(2) 0.23964(12) 0.5748(3) 0.0529(11) Uani 1 1 d . . . . .
H22 H 0.9630 0.2451 0.5433 0.063 Uiso 1 1 calc R U . . .
C23 C 0.9413(3) 0.23395(15) 0.6644(3) 0.0707(14) Uani 1 1 d . . . . .
H23A H 0.9734 0.2114 0.6691 0.106 Uiso 1 1 calc R U . . .
H23B H 0.9657 0.2576 0.6844 0.106 Uiso 1 1 calc R U . . .
H23C H 0.8991 0.2292 0.6972 0.106 Uiso 1 1 calc R U . . .
C24 C 0.8852(3) 0.20182(13) 0.5393(3) 0.0683(14) Uani 1 1 d . . . . .
H24A H 0.9179 0.1798 0.5478 0.102 Uiso 1 1 calc R U . . .
H24B H 0.8405 0.1964 0.5671 0.102 Uiso 1 1 calc R U . . .
H24C H 0.8757 0.2053 0.4805 0.102 Uiso 1 1 calc R U . . .
C25 C 0.2304(2) 0.33669(11) 0.4994(3) 0.0490(11) Uani 1 1 d . . . . .
C26 C 0.2718(2) 0.32178(11) 0.4357(3) 0.0486(10) Uani 1 1 d . . . . .
C27 C 0.2402(2) 0.29405(11) 0.3830(3) 0.0488(10) Uani 1 1 d . . . . .
H27 H 0.2665 0.2829 0.3397 0.059 Uiso 1 1 calc R U . . .
C28 C 0.1700(2) 0.28303(11) 0.3946(3) 0.0503(11) Uani 1 1 d . . . . .
C29 C 0.1297(3) 0.29869(13) 0.4569(3) 0.0552(11) Uani 1 1 d . . . . .
H29 H 0.0815 0.2910 0.4627 0.066 Uiso 1 1 calc R U . . .
C30 C 0.1601(2) 0.32573(12) 0.5109(3) 0.0508(10) Uani 1 1 d . . . . .
C31 C 0.3488(2) 0.33406(11) 0.4256(3) 0.0511(11) Uani 1 1 d . . . . .
H31 H 0.3562 0.3590 0.4567 0.061 Uiso 1 1 calc R U . . .
C32 C 0.3985(3) 0.30317(14) 0.4633(3) 0.0681(14) Uani 1 1 d . . . . .
H32A H 0.4480 0.3114 0.4565 0.102 Uiso 1 1 calc R U . . .
H32B H 0.3888 0.3004 0.5218 0.102 Uiso 1 1 calc R U . . .
H32C H 0.3907 0.2780 0.4357 0.102 Uiso 1 1 calc R U . . .
C33 C 0.3664(3) 0.34201(15) 0.3357(3) 0.0693(14) Uani 1 1 d . . . . .
H33A H 0.4163 0.3498 0.3319 0.104 Uiso 1 1 calc R U . . .
H33B H 0.3581 0.3182 0.3034 0.104 Uiso 1 1 calc R U . . .
H33C H 0.3359 0.3631 0.3144 0.104 Uiso 1 1 calc R U . . .
C34 C 0.1151(3) 0.34342(15) 0.5793(3) 0.0718(15) Uani 1 1 d . . . . .
H34 H 0.1453 0.3634 0.6083 0.086 Uiso 1 1 calc R U . . .
C35 C 0.0498(4) 0.3647(2) 0.5447(5) 0.126(3) Uani 1 1 d . . . . .
H35A H 0.0224 0.3756 0.5899 0.189 Uiso 1 1 calc R U . . .
H35B H 0.0649 0.3860 0.5087 0.189 Uiso 1 1 calc R U . . .
H35C H 0.0201 0.3462 0.5134 0.189 Uiso 1 1 calc R U . . .
C36 C 0.0973(5) 0.3110(2) 0.6432(5) 0.137(3) Uani 1 1 d . . . . .
H36A H 0.1414 0.2985 0.6628 0.206 Uiso 1 1 calc R U . . .
H36B H 0.0728 0.3228 0.6895 0.206 Uiso 1 1 calc R U . . .
H36C H 0.0665 0.2912 0.6173 0.206 Uiso 1 1 calc R U . . .
C12A C 0.7503(7) 0.5613(4) 0.5853(10) 0.084(3) Uani 0.456(9) 1 d . . P A 2
H12D H 0.7164 0.5812 0.5658 0.126 Uiso 0.456(9) 1 calc R U P A 2
H12E H 0.7883 0.5584 0.5456 0.126 Uiso 0.456(9) 1 calc R U P A 2
H12F H 0.7707 0.5693 0.6383 0.126 Uiso 0.456(9) 1 calc R U P A 2
H10A H 0.745(6) 0.495(3) 0.616(9) 0.101 Uiso 0.456(9) 1 d . U P A 2
H13A H 0.491(4) 0.6871(7) 0.347(5) 0.12(3) Uiso 1 1 d D . . . .
H13B H 0.463(3) 0.6470(18) 0.357(5) 0.14(3) Uiso 1 1 d D . . . .
H11 H 0.281(2) 0.3998(14) 0.720(4) 0.14(3) Uiso 1 1 d D . . . .
H7A H 0.935(6) 0.3235(13) 0.303(7) 0.24(5) Uiso 1 1 d D . . . .

loop_
_atom_site_aniso_label
_atom_site_aniso_U_11
_atom_site_aniso_U_22
_atom_site_aniso_U_33
_atom_site_aniso_U_23
_atom_site_aniso_U_13
_atom_site_aniso_U_12
P1 0.0714(8) 0.0452(6) 0.0297(7) 0.0051(5) -0.0014(5) -0.0007(5)
P2 0.0764(8) 0.0485(6) 0.0259(6) -0.0013(5) 0.0061(5) -0.0033(5)
P3 0.0726(8) 0.0469(6) 0.0288(7) -0.0046(5) 0.0005(5) -0.0044(5)
O1 0.0645(18) 0.0666(18) 0.0320(18) 0.0159(14) 0.0049(14) 0.0160(14)
O2 0.092(2) 0.0472(16) 0.047(2) 0.0033(14) -0.0077(17) 0.0022(14)
O3 0.074(2) 0.0608(18) 0.0366(19) 0.0004(14) 0.0069(15) -0.0016(14)
O4 0.094(2) 0.0558(18) 0.039(2) 0.0081(15) -0.0168(17) -0.0101(16)
O5 0.0722(18) 0.0627(17) 0.0238(16) -0.0087(13) 0.0081(14) -0.0066(14)
O6 0.077(2) 0.0638(19) 0.0373(19) -0.0055(15) -0.0021(16) -0.0054(15)
O7 0.098(2) 0.0531(18) 0.036(2) 0.0061(15) 0.0163(17) 0.0079(16)
O8 0.0715(19) 0.0560(17) 0.041(2) 0.0000(14) -0.0013(15) -0.0001(14)
O9 0.0719(18) 0.0486(15) 0.0296(17) -0.0041(13) -0.0038(14) -0.0057(13)
O10 0.090(2) 0.0538(17) 0.0387(19) 0.0041(14) -0.0005(16) -0.0114(15)
O11 0.079(2) 0.080(2) 0.045(2) -0.0299(18) 0.0039(17) -0.0063(18)
O12 0.078(2) 0.0533(16) 0.0404(19) -0.0029(14) -0.0020(15) -0.0086(14)
O13 0.106(3) 0.060(3) 0.090(3) 0.007(2) -0.008(3) -0.009(2)
N1 0.068(2) 0.0475(18) 0.027(2) 0.0021(15) 0.0031(16) 0.0014(15)
N2 0.074(2) 0.056(2) 0.028(2) -0.0026(16) -0.0010(17) 0.0067(17)
N3 0.069(2) 0.0510(19) 0.029(2) -0.0032(16) -0.0053(17) -0.0101(16)
C1 0.053(2) 0.057(2) 0.028(2) 0.0054(19) 0.0052(18) 0.0048(18)
C2 0.064(3) 0.053(2) 0.031(2) 0.0011(19) 0.004(2) 0.0031(19)
C3 0.065(3) 0.052(2) 0.027(2) -0.0002(19) -0.0009(19) 0.0035(19)
C4 0.059(2) 0.051(2) 0.029(2) 0.0048(18) 0.0039(19) -0.0021(18)
C5 0.078(3) 0.054(2) 0.042(3) 0.006(2) -0.012(2) -0.017(2)
C6 0.065(3) 0.055(3) 0.039(3) 0.013(2) -0.001(2) -0.016(2)
C7 0.088(3) 0.048(2) 0.027(2) -0.0011(19) 0.002(2) 0.008(2)
C8 0.101(4) 0.058(3) 0.055(4) -0.002(2) -0.002(3) -0.010(3)
C9 0.153(5) 0.054(3) 0.030(3) -0.009(2) 0.009(3) 0.015(3)
C10 0.113(5) 0.075(4) 0.068(4) 0.025(3) -0.041(4) -0.037(3)
C11 0.203(8) 0.103(5) 0.066(5) -0.041(4) -0.064(5) 0.045(5)
C12 0.078(7) 0.097(8) 0.076(7) 0.015(6) -0.026(5) -0.021(5)
C13 0.074(3) 0.043(2) 0.028(2) -0.0052(18) 0.000(2) -0.0060(19)
C14 0.081(3) 0.049(2) 0.032(3) -0.0027(19) 0.004(2) -0.008(2)
C15 0.079(3) 0.044(2) 0.037(3) 0.0008(19) 0.003(2) 0.002(2)
C16 0.076(3) 0.049(2) 0.027(2) -0.0029(19) 0.005(2) -0.004(2)
C17 0.075(3) 0.049(2) 0.025(2) 0.0039(18) 0.005(2) -0.002(2)
C18 0.071(3) 0.050(2) 0.026(2) -0.0013(18) 0.002(2) -0.006(2)
C19 0.111(4) 0.059(3) 0.042(3) 0.009(2) 0.016(3) 0.004(3)
C20 0.245(9) 0.052(3) 0.087(6) 0.021(3) 0.042(6) -0.008(4)
C21 0.108(4) 0.122(5) 0.052(4) 0.042(4) 0.000(3) 0.006(4)
C22 0.068(3) 0.058(3) 0.033(3) 0.003(2) 0.002(2) 0.008(2)
C23 0.093(4) 0.082(3) 0.038(3) -0.001(3) 0.001(3) 0.025(3)
C24 0.102(4) 0.047(2) 0.055(4) 0.002(2) -0.005(3) 0.006(2)
C25 0.074(3) 0.041(2) 0.032(3) -0.0075(18) -0.007(2) -0.0035(18)
C26 0.069(3) 0.046(2) 0.030(2) 0.0028(19) -0.005(2) -0.0057(19)
C27 0.069(3) 0.044(2) 0.033(2) -0.0040(18) -0.002(2) -0.0030(19)
C28 0.074(3) 0.046(2) 0.031(3) 0.0011(19) -0.005(2) -0.005(2)
C29 0.071(3) 0.063(3) 0.032(3) -0.004(2) 0.003(2) -0.010(2)
C30 0.067(3) 0.052(2) 0.033(3) -0.003(2) 0.003(2) -0.009(2)
C31 0.077(3) 0.045(2) 0.031(3) -0.0020(19) 0.005(2) -0.0018(19)
C32 0.076(3) 0.068(3) 0.060(4) 0.006(3) 0.004(3) -0.002(2)
C33 0.085(3) 0.088(3) 0.035(3) 0.007(3) 0.005(2) -0.016(3)
C34 0.087(4) 0.081(3) 0.047(3) -0.022(3) 0.017(3) -0.020(3)
C35 0.100(5) 0.151(6) 0.127(7) -0.074(5) 0.005(5) 0.025(4)
C36 0.197(8) 0.143(6) 0.076(5) -0.034(5) 0.085(5) -0.054(6)
C12A 0.078(7) 0.097(8) 0.076(7) 0.015(6) -0.026(5) -0.021(5)

loop_
_atom_type_symbol
_atom_type_description
_atom_type_scat_dispersion_real
_atom_type_scat_dispersion_imag
_atom_type_scat_source
C C 0.0033 0.0016 'International Tables Vol C Tables 4.2.6.8 and 6.1.1.4'
H H 0.0000 0.0000 'International Tables Vol C Tables 4.2.6.8 and 6.1.1.4'
N N 0.0061 0.0033 'International Tables Vol C Tables 4.2.6.8 and 6.1.1.4'
O O 0.0106 0.0060 'International Tables Vol C Tables 4.2.6.8 and 6.1.1.4'
P P 0.1023 0.0942 'International Tables Vol C Tables 4.2.6.8 and 6.1.1.4'

loop_
_geom_angle_atom_site_label_1
_geom_angle_atom_site_label_2
_geom_angle_atom_site_label_3
_geom_angle
O3 P1 O2 114.04(18)
O3 P1 O4 111.26(19)
O2 P1 O4 112.63(17)
O3 P1 O1 109.66(16)
O2 P1 O1 105.52(18)
O4 P1 O1 102.94(18)
O6 P2 O7 111.8(2)
O6 P2 O8 115.23(17)
O7 P2 O8 110.34(19)
O6 P2 O5 110.87(18)
O7 P2 O5 103.66(18)
O8 P2 O5 104.03(17)
O10 P3 O12 115.30(18)
O10 P3 O11 109.5(2)
O12 P3 O11 112.49(18)
O10 P3 O9 109.57(16)
O12 P3 O9 106.38(17)
O11 P3 O9 102.75(19)
C1 O1 P1 126.1(3)
P1 O4 H4 109.5
C13 O5 P2 127.0(3)
P2 O7 H7A 117(8)
C25 O9 P3 125.5(2)
P3 O11 H11 112(2)
H13A O13 H13B 119(7)
C4 N1 H1A 109.5
C4 N1 H1B 109.5
H1A N1 H1B 109.5
C4 N1 H1C 109.5
H1A N1 H1C 109.5
H1B N1 H1C 109.5
C16 N2 H2A 109.5
C16 N2 H2B 109.5
H2A N2 H2B 109.5
C16 N2 H2C 109.5
H2A N2 H2C 109.5
H2B N2 H2C 109.5
C28 N3 H3A 109.5
C28 N3 H3B 109.5
H3A N3 H3B 109.5
C28 N3 H3C 109.5
H3A N3 H3C 109.5
H3B N3 H3C 109.5
C6 C1 O1 118.6(4)
C6 C1 C2 123.0(4)
O1 C1 C2 118.1(4)
C3 C2 C1 116.9(4)
C3 C2 C7 121.7(4)
C1 C2 C7 121.3(4)
C4 C3 C2 120.7(4)
C4 C3 H3 119.6
C2 C3 H3 119.6
C3 C4 C5 121.6(4)
C3 C4 N1 118.9(4)
C5 C4 N1 119.4(4)
C4 C5 C6 119.9(4)
C4 C5 H5 120.1
C6 C5 H5 120.1
C1 C6 C5 117.8(4)
C1 C6 C10 121.4(4)
C5 C6 C10 120.8(4)
C2 C7 C8 110.6(4)
C2 C7 C9 112.3(4)
C8 C7 C9 110.6(4)
C2 C7 H7 107.7
C8 C7 H7 107.7
C9 C7 H7 107.7
C7 C8 H8A 109.5
C7 C8 H8B 109.5
H8A C8 H8B 109.5
C7 C8 H8C 109.5
H8A C8 H8C 109.5
H8B C8 H8C 109.5
C7 C9 H9A 109.5
C7 C9 H9B 109.5
H9A C9 H9B 109.5
C7 C9 H9C 109.5
H9A C9 H9C 109.5
H9B C9 H9C 109.5
C6 C10 C11 109.7(5)
C6 C10 C12A 114.3(6)
C11 C10 C12A 90.7(8)
C6 C10 C12 106.3(6)
C11 C10 C12 127.9(7)
C6 C10 H10 103.4
C11 C10 H10 103.4
C12 C10 H10 103.4
C6 C10 H10A 111(7)
C11 C10 H10A 116(7)
C12A C10 H10A 113(6)
C10 C11 H11A 109.5
C10 C11 H11B 109.5
H11A C11 H11B 109.5
C10 C11 H11C 109.5
H11A C11 H11C 109.5
H11B C11 H11C 109.5
C10 C12 H12A 109.5
C10 C12 H12B 109.5
H12A C12 H12B 109.5
C10 C12 H12C 109.5
H12A C12 H12C 109.5
H12B C12 H12C 109.5
C14 C13 C18 123.5(4)
C14 C13 O5 119.1(4)
C18 C13 O5 117.2(4)
C13 C14 C15 117.7(4)
C13 C14 C19 121.9(4)
C15 C14 C19 120.4(4)
C16 C15 C14 118.9(4)
C16 C15 H15 120.5
C14 C15 H15 120.5
C15 C16 C17 122.8(4)
C15 C16 N2 119.0(4)
C17 C16 N2 118.0(4)
C16 C17 C18 120.3(4)
C16 C17 H17 119.9
C18 C17 H17 119.9
C17 C18 C13 116.8(4)
C17 C18 C22 121.0(4)
C13 C18 C22 122.2(4)
C21 C19 C14 111.1(4)
C21 C19 C20 111.9(5)
C14 C19 C20 111.4(5)
C21 C19 H19 107.4
C14 C19 H19 107.4
C20 C19 H19 107.4
C19 C20 H20A 109.5
C19 C20 H20B 109.5
H20A C20 H20B 109.5
C19 C20 H20C 109.5
H20A C20 H20C 109.5
H20B C20 H20C 109.5
C19 C21 H21A 109.5
C19 C21 H21B 109.5
H21A C21 H21B 109.5
C19 C21 H21C 109.5
H21A C21 H21C 109.5
H21B C21 H21C 109.5
C18 C22 C23 112.8(4)
C18 C22 C24 110.2(4)
C23 C22 C24 110.9(4)
C18 C22 H22 107.6
C23 C22 H22 107.6
C24 C22 H22 107.6
C22 C23 H23A 109.5
C22 C23 H23B 109.5
H23A C23 H23B 109.5
C22 C23 H23C 109.5
H23A C23 H23C 109.5
H23B C23 H23C 109.5
C22 C24 H24A 109.5
C22 C24 H24B 109.5
H24A C24 H24B 109.5
C22 C24 H24C 109.5
H24A C24 H24C 109.5
H24B C24 H24C 109.5
C30 C25 O9 119.3(4)
C30 C25 C26 122.9(4)
O9 C25 C26 117.7(4)
C27 C26 C25 117.6(4)
C27 C26 C31 120.9(4)
C25 C26 C31 121.5(4)
C28 C27 C26 119.4(4)
C28 C27 H27 120.3
C26 C27 H27 120.3
C29 C28 C27 122.0(4)
C29 C28 N3 119.5(4)
C27 C28 N3 118.5(4)
C28 C29 C30 119.7(4)
C28 C29 H29 120.2
C30 C29 H29 120.2
C29 C30 C25 118.3(4)
C29 C30 C34 119.7(4)
C25 C30 C34 122.0(4)
C26 C31 C32 110.2(3)
C26 C31 C33 112.0(4)
C32 C31 C33 111.3(4)
C26 C31 H31 107.7
C32 C31 H31 107.7
C33 C31 H31 107.7
C31 C32 H32A 109.5
C31 C32 H32B 109.5
H32A C32 H32B 109.5
C31 C32 H32C 109.5
H32A C32 H32C 109.5
H32B C32 H32C 109.5
C31 C33 H33A 109.5
C31 C33 H33B 109.5
H33A C33 H33B 109.5
C31 C33 H33C 109.5
H33A C33 H33C 109.5
H33B C33 H33C 109.5
C35 C34 C30 111.6(5)
C35 C34 C36 113.7(6)
C30 C34 C36 109.6(5)
C35 C34 H34 107.2
C30 C34 H34 107.2
C36 C34 H34 107.2
C34 C35 H35A 109.5
C34 C35 H35B 109.5
H35A C35 H35B 109.5
C34 C35 H35C 109.5
H35A C35 H35C 109.5
H35B C35 H35C 109.5
C34 C36 H36A 109.5
C34 C36 H36B 109.5
H36A C36 H36B 109.5
C34 C36 H36C 109.5
H36A C36 H36C 109.5
H36B C36 H36C 109.5
C10 C12A H12D 109.5
C10 C12A H12E 109.5
H12D C12A H12E 109.5
C10 C12A H12F 109.5
H12D C12A H12F 109.5
H12E C12A H12F 109.5

loop_
_geom_bond_atom_site_label_1
_geom_bond_atom_site_label_2
_geom_bond_distance
P1 O3 1.498(3)
P1 O2 1.507(3)
P1 O4 1.542(3)
P1 O1 1.621(3)
P2 O6 1.494(3)
P2 O7 1.526(3)
P2 O8 1.529(3)
P2 O5 1.614(3)
P3 O10 1.490(3)
P3 O12 1.518(3)
P3 O11 1.541(3)
P3 O9 1.610(3)
O1 C1 1.395(5)
O4 H4 0.8400
O5 C13 1.413(5)
O7 H7A 0.84(2)
O9 C25 1.403(5)
O11 H11 0.838(19)
O13 H13A 0.85(2)
O13 H13B 0.86(2)
N1 C4 1.478(5)
N1 H1A 0.9100
N1 H1B 0.9100
N1 H1C 0.9100
N2 C16 1.485(6)
N2 H2A 0.9100
N2 H2B 0.9100
N2 H2C 0.9100
N3 C28 1.474(5)
N3 H3A 0.9100
N3 H3B 0.9100
N3 H3C 0.9100
C1 C6 1.393(6)
C1 C2 1.406(6)
C2 C3 1.404(6)
C2 C7 1.509(6)
C3 C4 1.369(5)
C3 H3 0.9500
C4 C5 1.387(6)
C5 C6 1.401(6)
C5 H5 0.9500
C6 C10 1.512(6)
C7 C8 1.520(7)
C7 C9 1.541(6)
C7 H7 1.0000
C8 H8A 0.9800
C8 H8B 0.9800
C8 H8C 0.9800
C9 H9A 0.9800
C9 H9B 0.9800
C9 H9C 0.9800
C10 C11 1.569(10)
C10 C12A 1.633(14)
C10 C12 1.687(13)
C10 H10 1.0000
C10 H10A 1.11(12)
C11 H11A 0.9800
C11 H11B 0.9800
C11 H11C 0.9800
C12 H12A 0.9800
C12 H12B 0.9800
C12 H12C 0.9800
C13 C14 1.391(6)
C13 C18 1.401(6)
C14 C15 1.416(7)
C14 C19 1.532(6)
C15 C16 1.367(6)
C15 H15 0.9500
C16 C17 1.378(6)
C17 C18 1.397(6)
C17 H17 0.9500
C18 C22 1.518(6)
C19 C21 1.523(8)
C19 C20 1.540(7)
C19 H19 1.0000
C20 H20A 0.9800
C20 H20B 0.9800
C20 H20C 0.9800
C21 H21A 0.9800
C21 H21B 0.9800
C21 H21C 0.9800
C22 C23 1.526(6)
C22 C24 1.546(6)
C22 H22 1.0000
C23 H23A 0.9800
C23 H23B 0.9800
C23 H23C 0.9800
C24 H24A 0.9800
C24 H24B 0.9800
C24 H24C 0.9800
C25 C30 1.392(6)
C25 C26 1.406(6)
C26 C27 1.403(6)
C26 C31 1.521(6)
C27 C28 1.390(6)
C27 H27 0.9500
C28 C29 1.386(6)
C29 C30 1.391(6)
C29 H29 0.9500
C30 C34 1.537(7)
C31 C32 1.531(6)
C31 C33 1.535(6)
C31 H31 1.0000
C32 H32A 0.9800
C32 H32B 0.9800
C32 H32C 0.9800
C33 H33A 0.9800
C33 H33B 0.9800
C33 H33C 0.9800
C34 C35 1.527(9)
C34 C36 1.561(9)
C34 H34 1.0000
C35 H35A 0.9800
C35 H35B 0.9800
C35 H35C 0.9800
C36 H36A 0.9800
C36 H36B 0.9800
C36 H36C 0.9800
C12A H12D 0.9800
C12A H12E 0.9800
C12A H12F 0.9800

loop_
_geom_hbond_atom_site_label_D
_geom_hbond_atom_site_label_H
_geom_hbond_atom_site_label_A
_geom_hbond_distance_DH
_geom_hbond_distance_HA
_geom_hbond_distance_DA
_geom_hbond_angle_DHA
_geom_hbond_site_symmetry_A
N1 H1A O3 0.91 2.12 2.930(5) 148.4 6_565
N1 H1A O4 0.91 2.53 3.258(5) 137.8 6_565
N1 H1B O12 0.91 1.85 2.744(4) 165.2 5_666
N1 H1C O3 0.91 1.77 2.674(5) 176.0 5_666
N3 H3A O6 0.91 2.14 2.972(5) 152.0 2_655
N3 H3A O7 0.91 2.52 3.114(5) 123.7 2_655
N3 H3B O8 0.91 1.89 2.796(5) 174.7 1_455
N3 H3C O10 0.91 1.77 2.670(5) 168.1 7_556
O13 H13A O8 0.85(2) 1.87(2) 2.717(5) 170(7) 3_455
O13 H13B O2 0.86(2) 1.89(3) 2.734(5) 167(8) 5_666
O11 H11 O4 0.838(19) 1.62(2) 2.412(4) 157(5) 2_656
N2 H2A O2 0.91 1.83 2.735(5) 170.8 .
N2 H2B O10 0.91 2.15 2.932(5) 144.1 2_656
N2 H2B O11 0.91 2.53 3.236(5) 134.9 2_656
N2 H2C O6 0.91 1.79 2.696(5) 172.4 7_656

loop_
_geom_torsion_atom_site_label_1
_geom_torsion_atom_site_label_2
_geom_torsion_atom_site_label_3
_geom_torsion_atom_site_label_4
_geom_torsion
O3 P1 O1 C1 -5.5(4)
O2 P1 O1 C1 117.7(3)
O4 P1 O1 C1 -124.0(3)
O6 P2 O5 C13 -3.4(4)
O7 P2 O5 C13 116.8(3)
O8 P2 O5 C13 -127.8(3)
O10 P3 O9 C25 -5.0(4)
O12 P3 O9 C25 120.2(3)
O11 P3 O9 C25 -121.4(3)
P1 O1 C1 C6 92.2(4)
P1 O1 C1 C2 -94.2(4)
C6 C1 C2 C3 -3.2(6)
O1 C1 C2 C3 -176.4(4)
C6 C1 C2 C7 -179.8(4)
O1 C1 C2 C7 7.0(6)
C1 C2 C3 C4 3.8(6)
C7 C2 C3 C4 -179.5(4)
C2 C3 C4 C5 -2.7(7)
C2 C3 C4 N1 -178.0(4)
C3 C4 C5 C6 0.7(7)
N1 C4 C5 C6 175.9(4)
O1 C1 C6 C5 174.4(4)
C2 C1 C6 C5 1.2(7)
O1 C1 C6 C10 -6.2(7)
C2 C1 C6 C10 -179.4(5)
C4 C5 C6 C1 0.1(7)
C4 C5 C6 C10 -179.3(5)
C3 C2 C7 C8 -81.8(5)
C1 C2 C7 C8 94.7(5)
C3 C2 C7 C9 42.4(6)
C1 C2 C7 C9 -141.1(5)
C1 C6 C10 C11 -100.5(6)
C5 C6 C10 C11 78.8(6)
C1 C6 C10 C12A 159.3(8)
C5 C6 C10 C12A -21.4(10)
C1 C6 C10 C12 117.7(7)
C5 C6 C10 C12 -62.9(8)
P2 O5 C13 C14 -89.7(4)
P2 O5 C13 C18 95.4(4)
C18 C13 C14 C15 -1.3(6)
O5 C13 C14 C15 -176.0(4)
C18 C13 C14 C19 179.6(4)
O5 C13 C14 C19 5.0(6)
C13 C14 C15 C16 -0.1(6)
C19 C14 C15 C16 178.9(4)
C14 C15 C16 C17 0.8(7)
C14 C15 C16 N2 -176.1(4)
C15 C16 C17 C18 0.0(6)
N2 C16 C17 C18 176.9(4)
C16 C17 C18 C13 -1.4(6)
C16 C17 C18 C22 179.5(4)
C14 C13 C18 C17 2.1(6)
O5 C13 C18 C17 176.8(3)
C14 C13 C18 C22 -178.9(4)
O5 C13 C18 C22 -4.1(6)
C13 C14 C19 C21 102.9(6)
C15 C14 C19 C21 -76.2(6)
C13 C14 C19 C20 -131.7(5)
C15 C14 C19 C20 49.3(7)
C17 C18 C22 C23 -41.5(6)
C13 C18 C22 C23 139.5(5)
C17 C18 C22 C24 83.1(5)
C13 C18 C22 C24 -95.9(5)
P3 O9 C25 C30 87.9(4)
P3 O9 C25 C26 -95.5(4)
C30 C25 C26 C27 -1.3(6)
O9 C25 C26 C27 -177.8(3)
C30 C25 C26 C31 -179.3(4)
O9 C25 C26 C31 4.3(6)
C25 C26 C27 C28 1.1(6)
C31 C26 C27 C28 179.0(4)
C26 C27 C28 C29 0.2(6)
C26 C27 C28 N3 -179.3(4)
C27 C28 C29 C30 -1.3(7)
N3 C28 C29 C30 178.2(4)
C28 C29 C30 C25 1.0(7)
C28 C29 C30 C34 179.3(4)
O9 C25 C30 C29 176.7(4)
C26 C25 C30 C29 0.3(6)
O9 C25 C30 C34 -1.6(6)
C26 C25 C30 C34 -178.0(4)
C27 C26 C31 C32 -79.6(5)
C25 C26 C31 C32 98.3(5)
C27 C26 C31 C33 44.9(5)
C25 C26 C31 C33 -137.2(4)
C29 C30 C34 C35 -58.7(6)
C25 C30 C34 C35 119.6(5)
C29 C30 C34 C36 68.2(7)
C25 C30 C34 C36 -113.6(6)
